data_4126668
loop_
_publ_author_name
'Hashikawa, Yoshifumi'
'Murata, Michihisa'
'Wakamiya, Atsushi'
'Murata, Yasujiro'

_publ_section_title
;
 Palladium-Catalyzed Cyclization: Regioselectivity and Structure of
 Arene-Fused C60 Derivatives.
;
_journal_name_full 'Journal of the American Chemical Society'
_journal_paper_doi 10.1021/jacs.7b09459
_journal_year 2017
_chemical_formula_sum 'C85 H29 N2 O2'
_chemical_formula_weight 1110.10
_chemical_name_systematic
; 
 ? 
;
_space_group_IT_number 14
_symmetry_cell_setting monoclinic
_symmetry_space_group_name_Hall '-P 2yn'
_symmetry_space_group_name_H-M 'P 1 21/n 1'
_atom_sites_solution_hydrogens geom
_atom_sites_solution_primary direct
_atom_sites_solution_secondary difmap
_audit_creation_method SHELXL-97
_cell_angle_alpha 90.00
_cell_angle_beta 105.8611(18)
_cell_angle_gamma 90.00
_cell_formula_units_Z 4
_cell_length_a 10.8066(12)
_cell_length_b 23.950(3)
_cell_length_c 19.315(2)
_cell_measurement_reflns_used 8426
_cell_measurement_temperature 100(2)
_cell_measurement_theta_max 24.98
_cell_measurement_theta_min 1.39
_cell_volume 4808.7(9)
_computing_structure_refinement 'SHELXL-97 (Sheldrick, 1997)'
_computing_structure_solution 'SHELXS-97 (Sheldrick, 1990)'
_diffrn_ambient_temperature 100(2)
_diffrn_measured_fraction_theta_full 0.998
_diffrn_measured_fraction_theta_max 0.998
_diffrn_measurement_device_type 'Bruker Smart APEX II'
_diffrn_radiation_monochromator graphite
_diffrn_radiation_source 'fine-focus sealed tube'
_diffrn_radiation_type MoK\a
_diffrn_radiation_wavelength 0.71073
_diffrn_reflns_av_R_equivalents 0.0867
_diffrn_reflns_av_sigmaI/netI 0.1256
_diffrn_reflns_limit_h_max 12
_diffrn_reflns_limit_h_min -11
_diffrn_reflns_limit_k_max 28
_diffrn_reflns_limit_k_min -28
_diffrn_reflns_limit_l_max 22
_diffrn_reflns_limit_l_min -14
_diffrn_reflns_number 23075
_diffrn_reflns_theta_full 24.98
_diffrn_reflns_theta_max 24.98
_diffrn_reflns_theta_min 1.39
_exptl_absorpt_coefficient_mu 0.091
_exptl_absorpt_correction_T_max 0.9936
_exptl_absorpt_correction_T_min 0.9918
_exptl_absorpt_correction_type empirical
_exptl_absorpt_process_details SADABS
_exptl_crystal_colour plate
_exptl_crystal_density_diffrn 1.533
_exptl_crystal_density_method 'not measured'
_exptl_crystal_description black
_exptl_crystal_F_000 2276
_exptl_crystal_size_max 0.09
_exptl_crystal_size_mid 0.09
_exptl_crystal_size_min 0.07
_refine_diff_density_max 0.338
_refine_diff_density_min -0.261
_refine_diff_density_rms 0.060
_refine_ls_extinction_method none
_refine_ls_goodness_of_fit_ref 1.026
_refine_ls_hydrogen_treatment constr
_refine_ls_matrix_type full
_refine_ls_number_parameters 824
_refine_ls_number_reflns 8426
_refine_ls_number_restraints 0
_refine_ls_restrained_S_all 1.026
_refine_ls_R_factor_all 0.1505
_refine_ls_R_factor_gt 0.0663
_refine_ls_shift/su_max 0.000
_refine_ls_shift/su_mean 0.000
_refine_ls_structure_factor_coef Fsqd
_refine_ls_weighting_details 'calc w=1/[\s^2^(Fo^2^)+(0.0732P)^2^+0.0000P] where P=(Fo^2^+2Fc^2^)/3'
_refine_ls_weighting_scheme calc
_refine_ls_wR_factor_gt 0.1334
_refine_ls_wR_factor_ref 0.1718
_reflns_number_gt 4494
_reflns_number_total 8426
_reflns_threshold_expression >2sigma(I)
_cod_data_source_file ja7b09459_si_005.cif
_cod_data_source_block 12mr_0m
_cod_original_cell_volume 4808.8(10)
_cod_original_sg_symbol_H-M P21/n
_cod_database_code 4126668

loop_
_symmetry_equiv_pos_as_xyz
'x, y, z'
'-x+1/2, y+1/2, -z+1/2'
'-x, -y, -z'
'x-1/2, -y-1/2, z-1/2'

loop_
_atom_site_label
_atom_site_type_symbol
_atom_site_fract_x
_atom_site_fract_y
_atom_site_fract_z
_atom_site_U_iso_or_equiv
_atom_site_adp_type
_atom_site_occupancy
_atom_site_symmetry_multiplicity
_atom_site_calc_flag
_atom_site_refinement_flags
_atom_site_disorder_assembly
_atom_site_disorder_group
C1 C 0.1704(4) 0.24406(17) 0.3221(2) 0.0268(10) Uani 1 1 d . A .
H1 H 0.2487 0.2554 0.3130 0.032 Uiso 1 1 calc R . .
C2 C 0.1510(3) 0.19000(18) 0.3289(2) 0.0274(10) Uani 1 1 d . . .
H2 H 0.2144 0.1647 0.3220 0.033 Uiso 1 1 calc R . .
H70 H -0.0860 0.2928 0.1913 0.033 Uiso 1 1 d R . .
C71 C -0.0246(4) 0.35987(16) 0.1449(2) 0.0270(10) Uani 1 1 d . A .
H71 H -0.0852 0.3565 0.0990 0.032 Uiso 1 1 calc R . .
C72 C 0.0652(4) 0.40227(17) 0.1583(2) 0.0279(10) Uani 1 1 d . . .
H72 H 0.0662 0.4288 0.1219 0.033 Uiso 1 1 calc R . .
C73 C 0.1539(4) 0.40585(16) 0.2254(2) 0.0254(10) Uani 1 1 d . A .
C74 C -0.1980(4) -0.00690(17) 0.3252(3) 0.0378(12) Uani 1 1 d . A .
C75 C -0.2136(6) -0.0637(2) 0.2913(3) 0.0714(18) Uani 1 1 d . . .
H75 H -0.2456 -0.0898 0.3215 0.107 Uiso 1 1 calc R . .
H75A H -0.1303 -0.0768 0.2866 0.107 Uiso 1 1 calc R . .
H75B H -0.2751 -0.0617 0.2435 0.107 Uiso 1 1 calc R . .
C76 C -0.3271(4) 0.0178(2) 0.3240(3) 0.0696(17) Uani 1 1 d . . .
H76 H -0.3799 0.0209 0.2741 0.104 Uiso 1 1 calc R . .
H76A H -0.3147 0.0549 0.3461 0.104 Uiso 1 1 calc R . .
H76B H -0.3704 -0.0065 0.3510 0.104 Uiso 1 1 calc R . .
C77 C -0.1168(5) -0.0147(2) 0.4027(3) 0.0550(14) Uani 1 1 d . . .
H77 H -0.1088 0.0211 0.4282 0.082 Uiso 1 1 calc R . .
H77A H -0.0312 -0.0282 0.4029 0.082 Uiso 1 1 calc R . .
H77B H -0.1584 -0.0419 0.4269 0.082 Uiso 1 1 calc R . .
C78 C 0.2577(4) 0.45021(16) 0.2435(2) 0.0310(10) Uani 1 1 d . . .
C79 C 0.3427(7) 0.4446(4) 0.1949(5) 0.065(3) Uani 0.670(7) 1 d P A 1
H79 H 0.3997 0.4771 0.2007 0.098 Uiso 0.670(7) 1 calc PR A 1
H79A H 0.2898 0.4424 0.1449 0.098 Uiso 0.670(7) 1 calc PR A 1
H79B H 0.3944 0.4106 0.2071 0.098 Uiso 0.670(7) 1 calc PR A 1
C80 C 0.1930(7) 0.5089(3) 0.2285(4) 0.049(2) Uani 0.670(7) 1 d P A 1
H80 H 0.2594 0.5379 0.2405 0.074 Uiso 0.670(7) 1 calc PR A 1
H80A H 0.1333 0.5138 0.2581 0.074 Uiso 0.670(7) 1 calc PR A 1
H80B H 0.1459 0.5118 0.1775 0.074 Uiso 0.670(7) 1 calc PR A 1
C81 C 0.3314(7) 0.4496(3) 0.3239(4) 0.053(3) Uani 0.670(7) 1 d P A 1
H81 H 0.3732 0.4132 0.3364 0.080 Uiso 0.670(7) 1 calc PR A 1
H81A H 0.2712 0.4560 0.3529 0.080 Uiso 0.670(7) 1 calc PR A 1
H81B H 0.3968 0.4791 0.3336 0.080 Uiso 0.670(7) 1 calc PR A 1
C82 C 0.2664(17) 0.4834(7) 0.1781(9) 0.063(5) Uiso 0.330(7) 1 d P A 2
H82 H 0.1829 0.5007 0.1555 0.094 Uiso 0.330(7) 1 calc PR A 2
H82A H 0.2900 0.4585 0.1436 0.094 Uiso 0.330(7) 1 calc PR A 2
H82B H 0.3319 0.5126 0.1930 0.094 Uiso 0.330(7) 1 calc PR A 2
C83 C 0.2347(15) 0.4841(6) 0.2963(9) 0.052(5) Uiso 0.330(7) 1 d P A 2
H83 H 0.3105 0.5073 0.3168 0.078 Uiso 0.330(7) 1 calc PR A 2
H83A H 0.2169 0.4609 0.3343 0.078 Uiso 0.330(7) 1 calc PR A 2
H83B H 0.1604 0.5080 0.2754 0.078 Uiso 0.330(7) 1 calc PR A 2
C84 C 0.3904(12) 0.4162(6) 0.2736(8) 0.043(4) Uiso 0.330(7) 1 d P A 2
H84 H 0.4623 0.4425 0.2875 0.065 Uiso 0.330(7) 1 calc PR A 2
H84A H 0.4033 0.3912 0.2360 0.065 Uiso 0.330(7) 1 calc PR A 2
H84B H 0.3863 0.3941 0.3157 0.065 Uiso 0.330(7) 1 calc PR A 2
N1 N 0.1527(3) 0.36925(13) 0.27764(18) 0.0256(8) Uani 1 1 d . . .
N2 N -0.0799(3) 0.07861(14) 0.32649(18) 0.0298(9) Uani 1 1 d . A .
O1 O 0.1732(3) 0.11433(12) 0.44511(16) 0.0399(8) Uani 1 1 d . . .
O2 O 0.3149(3) 0.21148(13) 0.46525(16) 0.0388(8) Uani 1 1 d . . .
C3 C 0.0348(4) 0.16627(16) 0.3467(2) 0.0256(10) Uani 1 1 d . A .
C4 C 0.0773(4) 0.14319(17) 0.4255(2) 0.0290(10) Uani 1 1 d . . .
C5 C -0.0070(4) 0.15439(15) 0.4724(2) 0.0256(10) Uani 1 1 d . A .
C6 C 0.0367(4) 0.16542(16) 0.5461(2) 0.0284(10) Uani 1 1 d . . .
C7 C 0.1435(4) 0.20346(17) 0.5862(2) 0.0288(10) Uani 1 1 d . . .
C8 C 0.2173(3) 0.24078(19) 0.5593(2) 0.0311(11) Uani 1 1 d . A .
C9 C 0.2501(4) 0.24453(19) 0.4872(2) 0.0314(11) Uani 1 1 d . . .
C10 C 0.2041(3) 0.30325(17) 0.4611(2) 0.0265(10) Uani 1 1 d . . .
C11 C 0.1160(3) 0.32106(16) 0.3985(2) 0.0236(10) Uani 1 1 d . A .
C12 C 0.0757(3) 0.28870(16) 0.3281(2) 0.0237(9) Uani 1 1 d . . .
C13 C -0.0536(3) 0.26517(16) 0.32986(19) 0.0184(9) Uani 1 1 d . A .
C14 C -0.0688(3) 0.20988(16) 0.3439(2) 0.0225(9) Uani 1 1 d . . .
C15 C -0.1735(4) 0.19302(16) 0.3713(2) 0.0223(9) Uani 1 1 d . A .
C16 C -0.1433(4) 0.16007(15) 0.4371(2) 0.0237(10) Uani 1 1 d . . .
C17 C -0.2308(4) 0.15960(16) 0.4777(2) 0.0258(10) Uani 1 1 d . A .
C18 C -0.1865(4) 0.15979(16) 0.5547(2) 0.0258(10) Uani 1 1 d . . .
C19 C -0.0547(4) 0.16483(16) 0.5873(2) 0.0273(10) Uani 1 1 d . A .
C20 C -0.0108(4) 0.19691(17) 0.6515(2) 0.0293(10) Uani 1 1 d . . .
C21 C 0.1094(4) 0.22198(18) 0.6505(2) 0.0310(11) Uani 1 1 d . A .
C22 C 0.1385(4) 0.27455(19) 0.6808(2) 0.0311(11) Uani 1 1 d . . .
C23 C 0.2028(4) 0.31359(19) 0.6476(2) 0.0334(11) Uani 1 1 d . A .
C24 C 0.2379(3) 0.29629(18) 0.5874(2) 0.0310(11) Uani 1 1 d . . .
C25 C 0.2205(4) 0.33416(18) 0.5266(2) 0.0302(10) Uani 1 1 d . A .
C26 C 0.0630(4) 0.40193(17) 0.4651(2) 0.0302(11) Uani 1 1 d . A .
C27 C 0.0303(4) 0.36652(16) 0.4046(2) 0.0249(10) Uani 1 1 d . . .
C28 C -0.1072(4) 0.35982(16) 0.3672(2) 0.0243(10) Uani 1 1 d . A .
C29 C -0.1481(4) 0.30542(16) 0.33665(19) 0.0216(9) Uani 1 1 d . . .
C30 C -0.2674(3) 0.28498(16) 0.33844(19) 0.0218(9) Uani 1 1 d . A .
C31 C -0.2793(3) 0.22771(16) 0.3583(2) 0.0229(9) Uani 1 1 d . . .
C32 C -0.3725(3) 0.22590(17) 0.3994(2) 0.0233(9) Uani 1 1 d . A .
C33 C -0.3495(4) 0.19097(16) 0.4588(2) 0.0269(10) Uani 1 1 d . . .
C34 C -0.3783(4) 0.21015(17) 0.5232(2) 0.0270(10) Uani 1 1 d . A .
C35 C -0.2772(4) 0.18948(17) 0.5837(2) 0.0277(10) Uani 1 1 d . A .
C36 C -0.2350(4) 0.22180(17) 0.6449(2) 0.0254(10) Uani 1 1 d . . .
C37 C -0.0984(4) 0.22503(18) 0.6809(2) 0.0310(11) Uani 1 1 d . A .
C38 C -0.0697(4) 0.28059(17) 0.7088(2) 0.0295(10) Uani 1 1 d . . .
C39 C 0.0466(4) 0.30495(19) 0.7088(2) 0.0346(11) Uani 1 1 d . A .
C40 C 0.0510(4) 0.36279(19) 0.6890(2) 0.0350(11) Uani 1 1 d . . .
C41 C 0.1480(4) 0.36808(19) 0.6506(2) 0.0357(11) Uani 1 1 d . A .
C42 C 0.1271(4) 0.40359(18) 0.5912(2) 0.0348(11) Uani 1 1 d . . .
C43 C 0.0090(4) 0.43407(17) 0.5678(2) 0.0369(12) Uani 1 1 d . A .
C44 C -0.0303(4) 0.43305(16) 0.4895(2) 0.0312(11) Uani 1 1 d . . .
C45 C -0.1582(4) 0.42896(16) 0.4523(2) 0.0331(11) Uani 1 1 d . A .
C46 C -0.1970(4) 0.39237(16) 0.3910(2) 0.0267(10) Uani 1 1 d . . .
C47 C -0.3225(4) 0.37074(17) 0.3898(2) 0.0297(10) Uani 1 1 d . A .
C48 C -0.3567(3) 0.31764(18) 0.3647(2) 0.0259(10) Uani 1 1 d . . .
C49 C -0.4233(3) 0.28080(18) 0.4019(2) 0.0262(10) Uani 1 1 d . A .
C50 C -0.4526(3) 0.29908(18) 0.4638(2) 0.0304(11) Uani 1 1 d . . .
C51 C -0.4287(4) 0.26256(18) 0.5262(2) 0.0303(11) Uani 1 1 d . A .
C52 C -0.3835(4) 0.29675(18) 0.5898(2) 0.0301(10) Uani 1 1 d . . .
C53 C -0.2887(4) 0.27590(18) 0.6479(2) 0.0300(10) Uani 1 1 d . A .
C54 C -0.1882(4) 0.31271(19) 0.6875(2) 0.0322(11) Uani 1 1 d . A .
C55 C -0.1840(4) 0.36739(18) 0.6672(2) 0.0330(11) Uani 1 1 d . . .
C56 C -0.0615(4) 0.39340(18) 0.6676(2) 0.0337(11) Uani 1 1 d . A .
C57 C -0.0839(5) 0.43017(17) 0.6052(2) 0.0392(12) Uani 1 1 d . . .
C58 C -0.2192(4) 0.42685(17) 0.5665(2) 0.0362(11) Uani 1 1 d . A .
C59 C -0.2568(4) 0.42735(17) 0.4909(2) 0.0345(11) Uani 1 1 d . . .
C60 C -0.3583(4) 0.39087(17) 0.4525(2) 0.0305(10) Uani 1 1 d . A .
C61 C -0.4200(4) 0.35537(18) 0.4894(2) 0.0318(11) Uani 1 1 d . A .
C62 C -0.3791(4) 0.35428(18) 0.5677(2) 0.0312(10) Uani 1 1 d . A .
C63 C -0.2816(4) 0.38880(18) 0.6049(2) 0.0332(11) Uani 1 1 d . A .
C64 C -0.0204(4) 0.11749(17) 0.2974(2) 0.0265(10) Uani 1 1 d . . .
C65 C -0.0107(4) 0.11460(17) 0.2274(2) 0.0281(10) Uani 1 1 d . A .
H65 H 0.0316 0.1431 0.2083 0.034 Uiso 1 1 calc R . .
C66 C -0.0647(4) 0.06888(17) 0.1861(2) 0.0333(11) Uani 1 1 d . . .
H66 H -0.0601 0.0652 0.1379 0.040 Uiso 1 1 calc R A .
C67 C -0.1259(4) 0.02839(17) 0.2167(2) 0.0355(11) Uani 1 1 d . A .
H67 H -0.1635 -0.0033 0.1893 0.043 Uiso 1 1 calc R . .
C68 C -0.1318(4) 0.03420(17) 0.2871(2) 0.0290(10) Uani 1 1 d . . .
C69 C 0.0646(3) 0.32890(16) 0.2648(2) 0.0218(9) Uani 1 1 d . A .
C70 C -0.0252(4) 0.32240(16) 0.1990(2) 0.0253(10) Uani 1 1 d . . .
C85 C 0.1629(4) 0.38508(17) 0.5277(2) 0.0308(11) Uani 1 1 d . A .
C86 C 0.5809(5) 0.0373(2) 0.4831(3) 0.0563(15) Uani 1 1 d . . .
H86 H 0.6389 0.0632 0.4717 0.068 Uiso 1 1 calc R . .
C87 C 0.4560(5) 0.0519(2) 0.4722(3) 0.0529(14) Uani 1 1 d . . .
H87 H 0.4262 0.0874 0.4528 0.064 Uiso 1 1 calc R . .
C88 C 0.6264(5) -0.0145(2) 0.5105(3) 0.0569(15) Uani 1 1 d . . .
H88 H 0.7142 -0.0240 0.5172 0.068 Uiso 1 1 calc R . .

loop_
_atom_site_aniso_label
_atom_site_aniso_U_11
_atom_site_aniso_U_22
_atom_site_aniso_U_33
_atom_site_aniso_U_23
_atom_site_aniso_U_13
_atom_site_aniso_U_12
C1 0.025(2) 0.038(3) 0.019(2) 0.003(2) 0.0090(19) 0.002(2)
C2 0.025(2) 0.033(3) 0.026(2) 0.003(2) 0.010(2) 0.0026(19)
C71 0.026(2) 0.033(3) 0.023(2) 0.003(2) 0.009(2) 0.0010(19)
C72 0.035(2) 0.027(3) 0.026(2) 0.002(2) 0.016(2) 0.005(2)
C73 0.031(2) 0.021(2) 0.028(3) 0.001(2) 0.015(2) -0.0004(18)
C74 0.053(3) 0.024(3) 0.042(3) -0.006(2) 0.024(3) -0.010(2)
C75 0.122(5) 0.044(3) 0.063(4) -0.014(3) 0.049(4) -0.034(3)
C76 0.052(3) 0.067(4) 0.096(5) 0.024(4) 0.029(3) -0.008(3)
C77 0.077(4) 0.045(3) 0.047(3) 0.012(3) 0.022(3) -0.009(3)
C78 0.041(3) 0.023(2) 0.032(3) -0.001(2) 0.015(2) -0.008(2)
C79 0.051(5) 0.077(7) 0.083(7) -0.044(6) 0.046(5) -0.038(5)
C80 0.059(5) 0.026(4) 0.060(6) -0.010(4) 0.011(4) -0.009(3)
C81 0.056(5) 0.047(5) 0.043(5) 0.007(4) -0.009(4) -0.033(4)
N1 0.0281(19) 0.025(2) 0.025(2) 0.0011(17) 0.0104(16) -0.0031(16)
N2 0.041(2) 0.022(2) 0.032(2) -0.0029(18) 0.0192(18) -0.0019(16)
O1 0.0409(18) 0.0358(18) 0.043(2) 0.0123(16) 0.0111(16) 0.0140(15)
O2 0.0266(16) 0.049(2) 0.0384(19) 0.0076(17) 0.0057(15) 0.0037(15)
C3 0.027(2) 0.024(2) 0.026(2) 0.001(2) 0.008(2) 0.0004(18)
C4 0.034(2) 0.023(2) 0.030(3) 0.006(2) 0.008(2) 0.001(2)
C5 0.033(2) 0.016(2) 0.030(3) 0.006(2) 0.014(2) 0.0040(18)
C6 0.038(2) 0.019(2) 0.025(2) 0.011(2) 0.004(2) 0.0080(19)
C7 0.027(2) 0.033(3) 0.024(2) 0.012(2) 0.004(2) 0.009(2)
C8 0.016(2) 0.045(3) 0.027(3) 0.010(2) -0.0023(19) 0.002(2)
C9 0.020(2) 0.040(3) 0.029(3) 0.005(2) -0.003(2) -0.005(2)
C10 0.020(2) 0.033(3) 0.027(2) 0.004(2) 0.007(2) -0.0068(18)
C11 0.025(2) 0.023(2) 0.023(2) 0.0037(19) 0.008(2) -0.0080(18)
C12 0.029(2) 0.022(2) 0.019(2) 0.0035(19) 0.0059(19) -0.0021(18)
C13 0.024(2) 0.023(2) 0.0098(19) 0.0020(18) 0.0063(17) -0.0012(17)
C14 0.027(2) 0.024(2) 0.018(2) -0.0027(19) 0.0070(19) -0.0024(18)
C15 0.026(2) 0.022(2) 0.019(2) -0.0070(19) 0.0050(19) -0.0062(18)
C16 0.035(2) 0.013(2) 0.024(2) -0.0008(19) 0.010(2) -0.0055(18)
C17 0.034(2) 0.020(2) 0.026(2) -0.003(2) 0.011(2) -0.0084(19)
C18 0.033(2) 0.020(2) 0.025(2) 0.0043(19) 0.010(2) -0.0084(18)
C19 0.037(3) 0.022(2) 0.024(2) 0.009(2) 0.009(2) -0.0023(19)
C20 0.036(3) 0.034(3) 0.015(2) 0.014(2) 0.003(2) 0.002(2)
C21 0.031(2) 0.035(3) 0.022(2) 0.012(2) -0.002(2) 0.000(2)
C22 0.028(2) 0.044(3) 0.014(2) 0.008(2) -0.0068(19) -0.006(2)
C23 0.029(2) 0.047(3) 0.019(2) -0.001(2) -0.003(2) -0.012(2)
C24 0.017(2) 0.047(3) 0.024(2) 0.006(2) -0.0032(19) -0.009(2)
C25 0.022(2) 0.039(3) 0.026(2) -0.001(2) 0.001(2) -0.014(2)
C26 0.042(3) 0.026(2) 0.026(2) 0.005(2) 0.013(2) -0.012(2)
C27 0.035(2) 0.024(2) 0.017(2) 0.0074(19) 0.010(2) -0.0104(19)
C28 0.037(2) 0.021(2) 0.017(2) 0.0078(19) 0.012(2) 0.0027(19)
C29 0.029(2) 0.025(2) 0.011(2) 0.0040(18) 0.0051(18) 0.0002(18)
C30 0.024(2) 0.030(2) 0.009(2) -0.0025(18) 0.0022(18) 0.0033(18)
C31 0.024(2) 0.028(2) 0.014(2) -0.0034(19) 0.0009(18) -0.0080(18)
C32 0.018(2) 0.033(3) 0.017(2) -0.002(2) 0.0009(18) -0.0107(18)
C33 0.024(2) 0.027(2) 0.032(3) -0.008(2) 0.011(2) -0.0137(19)
C34 0.026(2) 0.036(3) 0.021(2) -0.001(2) 0.010(2) -0.010(2)
C35 0.036(2) 0.029(2) 0.023(2) 0.004(2) 0.016(2) -0.009(2)
C36 0.035(2) 0.033(3) 0.011(2) 0.005(2) 0.0116(19) -0.008(2)
C37 0.043(3) 0.037(3) 0.013(2) 0.014(2) 0.008(2) -0.003(2)
C38 0.046(3) 0.034(3) 0.008(2) -0.001(2) 0.006(2) -0.010(2)
C39 0.048(3) 0.044(3) 0.007(2) 0.001(2) 0.000(2) -0.007(2)
C40 0.046(3) 0.041(3) 0.014(2) -0.009(2) 0.003(2) -0.014(2)
C41 0.041(3) 0.040(3) 0.020(2) -0.005(2) -0.002(2) -0.020(2)
C42 0.043(3) 0.030(3) 0.029(3) -0.012(2) 0.006(2) -0.022(2)
C43 0.055(3) 0.022(3) 0.033(3) -0.006(2) 0.010(3) -0.018(2)
C44 0.052(3) 0.015(2) 0.030(3) 0.001(2) 0.016(2) -0.005(2)
C45 0.051(3) 0.018(2) 0.035(3) 0.007(2) 0.019(2) 0.002(2)
C46 0.043(3) 0.019(2) 0.017(2) 0.0071(19) 0.006(2) 0.0029(19)
C47 0.031(2) 0.030(3) 0.024(2) 0.009(2) 0.001(2) 0.011(2)
C48 0.023(2) 0.037(3) 0.013(2) 0.003(2) -0.0031(18) 0.0048(19)
C49 0.015(2) 0.043(3) 0.020(2) 0.004(2) 0.0021(18) 0.0016(19)
C50 0.018(2) 0.045(3) 0.030(3) -0.001(2) 0.0081(19) 0.0010(19)
C51 0.024(2) 0.042(3) 0.029(3) 0.003(2) 0.013(2) -0.002(2)
C52 0.033(2) 0.043(3) 0.022(2) 0.000(2) 0.019(2) 0.001(2)
C53 0.037(3) 0.039(3) 0.021(2) 0.001(2) 0.020(2) -0.003(2)
C54 0.051(3) 0.037(3) 0.016(2) -0.001(2) 0.020(2) 0.000(2)
C55 0.047(3) 0.037(3) 0.020(2) -0.009(2) 0.015(2) 0.001(2)
C56 0.051(3) 0.034(3) 0.016(2) -0.014(2) 0.010(2) -0.011(2)
C57 0.067(3) 0.021(3) 0.031(3) -0.011(2) 0.016(3) -0.010(2)
C58 0.057(3) 0.022(2) 0.035(3) -0.006(2) 0.021(3) 0.005(2)
C59 0.052(3) 0.020(2) 0.034(3) 0.002(2) 0.016(2) 0.012(2)
C60 0.036(2) 0.032(3) 0.024(2) 0.005(2) 0.008(2) 0.016(2)
C61 0.029(2) 0.040(3) 0.031(3) 0.001(2) 0.014(2) 0.015(2)
C62 0.037(3) 0.038(3) 0.025(2) -0.001(2) 0.019(2) 0.008(2)
C63 0.049(3) 0.032(3) 0.026(3) -0.005(2) 0.023(2) 0.008(2)
C64 0.027(2) 0.028(2) 0.027(2) 0.002(2) 0.011(2) 0.0053(19)
C65 0.032(2) 0.024(2) 0.030(3) 0.006(2) 0.012(2) 0.0068(19)
C66 0.038(3) 0.033(3) 0.030(3) -0.004(2) 0.012(2) 0.009(2)
C67 0.036(3) 0.025(3) 0.042(3) -0.004(2) 0.004(2) 0.002(2)
C68 0.038(2) 0.022(2) 0.030(3) -0.002(2) 0.013(2) 0.0038(19)
C69 0.024(2) 0.023(2) 0.021(2) 0.0001(19) 0.0116(19) 0.0016(19)
C70 0.028(2) 0.027(2) 0.024(2) 0.000(2) 0.011(2) -0.0016(18)
C85 0.035(2) 0.031(3) 0.028(3) -0.002(2) 0.011(2) -0.019(2)
C86 0.070(4) 0.042(3) 0.063(4) -0.006(3) 0.028(3) -0.013(3)
C87 0.061(4) 0.045(3) 0.053(4) -0.011(3) 0.017(3) 0.001(3)
C88 0.067(4) 0.047(4) 0.058(4) -0.009(3) 0.018(3) 0.004(3)

loop_
_atom_type_symbol
_atom_type_description
_atom_type_scat_dispersion_real
_atom_type_scat_dispersion_imag
_atom_type_scat_source
C C 0.0033 0.0016 'International Tables Vol C Tables 4.2.6.8 and 6.1.1.4'
H H 0.0000 0.0000 'International Tables Vol C Tables 4.2.6.8 and 6.1.1.4'
N N 0.0061 0.0033 'International Tables Vol C Tables 4.2.6.8 and 6.1.1.4'
O O 0.0106 0.0060 'International Tables Vol C Tables 4.2.6.8 and 6.1.1.4'

loop_
_geom_angle_atom_site_label_1
_geom_angle_atom_site_label_2
_geom_angle_atom_site_label_3
_geom_angle
_geom_angle_site_symmetry_1
_geom_angle_site_symmetry_3
C2 C1 C12 123.9(4) . .
C1 C2 C3 123.9(4) . .
C70 C71 C72 119.1(4) . .
C71 C72 C73 119.4(4) . .
N1 C73 C72 121.1(4) . .
N1 C73 C78 116.4(3) . .
C72 C73 C78 122.6(4) . .
C75 C74 C76 110.8(4) . .
C75 C74 C68 112.8(4) . .
C76 C74 C68 107.1(4) . .
C75 C74 C77 106.5(4) . .
C76 C74 C77 110.1(4) . .
C68 C74 C77 109.5(4) . .
C83 C78 C79 142.0(8) . .
C83 C78 C73 108.2(7) . .
C79 C78 C73 109.6(4) . .
C83 C78 C82 111.8(10) . .
C79 C78 C82 48.1(7) . .
C73 C78 C82 112.7(7) . .
C83 C78 C81 53.7(7) . .
C79 C78 C81 113.4(5) . .
C73 C78 C81 111.9(4) . .
C82 C78 C81 135.4(7) . .
C83 C78 C80 56.3(7) . .
C79 C78 C80 106.6(5) . .
C73 C78 C80 108.9(4) . .
C82 C78 C80 60.0(7) . .
C81 C78 C80 106.2(5) . .
C83 C78 C84 110.7(9) . .
C79 C78 C84 62.7(6) . .
C73 C78 C84 105.0(6) . .
C82 C78 C84 108.3(9) . .
C81 C78 C84 57.8(6) . .
C80 C78 C84 146.1(6) . .
C69 N1 C73 119.2(3) . .
C68 N2 C64 119.3(4) . .
C2 C3 C14 112.7(3) . .
C2 C3 C64 110.9(3) . .
C14 C3 C64 110.2(3) . .
C2 C3 C4 108.4(3) . .
C14 C3 C4 107.1(3) . .
C64 C3 C4 107.3(3) . .
O1 C4 C5 121.9(4) . .
O1 C4 C3 120.2(4) . .
C5 C4 C3 117.8(3) . .
C6 C5 C16 118.6(4) . .
C6 C5 C4 124.5(4) . .
C16 C5 C4 116.6(4) . .
C5 C6 C19 118.2(4) . .
C5 C6 C7 129.5(4) . .
C19 C6 C7 105.6(3) . .
C8 C7 C21 115.3(4) . .
C8 C7 C6 129.3(4) . .
C21 C7 C6 106.6(3) . .
C7 C8 C24 120.1(4) . .
C7 C8 C9 132.6(4) . .
C24 C8 C9 103.9(4) . .
O2 C9 C8 125.5(4) . .
O2 C9 C10 130.8(4) . .
C8 C9 C10 102.6(4) . .
C11 C10 C25 120.0(4) . .
C11 C10 C9 130.9(4) . .
C25 C10 C9 103.5(4) . .
C10 C11 C27 117.4(4) . .
C10 C11 C12 125.6(4) . .
C27 C11 C12 114.9(3) . .
C1 C12 C13 112.8(3) . .
C1 C12 C11 113.3(3) . .
C13 C12 C11 102.1(3) . .
C1 C12 C69 106.9(3) . .
C13 C12 C69 112.2(3) . .
C11 C12 C69 109.5(3) . .
C14 C13 C29 120.2(3) . .
C14 C13 C12 121.7(3) . .
C29 C13 C12 115.8(3) . .
C13 C14 C15 119.7(3) . .
C13 C14 C3 122.9(3) . .
C15 C14 C3 116.2(3) . .
C31 C15 C14 117.5(3) . .
C31 C15 C16 117.5(4) . .
C14 C15 C16 117.7(3) . .
C17 C16 C5 119.8(4) . .
C17 C16 C15 118.3(4) . .
C5 C16 C15 114.7(3) . .
C16 C17 C18 120.1(4) . .
C16 C17 C33 123.4(4) . .
C18 C17 C33 106.4(4) . .
C19 C18 C17 118.6(4) . .
C19 C18 C35 120.0(4) . .
C17 C18 C35 109.6(4) . .
C18 C19 C20 119.7(4) . .
C18 C19 C6 121.7(4) . .
C20 C19 C6 111.3(4) . .
C37 C20 C19 120.7(4) . .
C37 C20 C21 121.2(4) . .
C19 C20 C21 107.5(4) . .
C22 C21 C20 118.4(4) . .
C22 C21 C7 123.7(4) . .
C20 C21 C7 108.9(4) . .
C21 C22 C23 119.3(4) . .
C21 C22 C39 120.9(4) . .
C23 C22 C39 107.9(4) . .
C24 C23 C22 117.7(4) . .
C24 C23 C41 121.1(4) . .
C22 C23 C41 108.7(4) . .
C23 C24 C8 123.2(4) . .
C23 C24 C25 119.2(4) . .
C8 C24 C25 107.5(4) . .
C85 C25 C10 121.7(4) . .
C85 C25 C24 120.0(4) . .
C10 C25 C24 110.4(4) . .
C27 C26 C44 123.1(4) . .
C27 C26 C85 119.2(4) . .
C44 C26 C85 107.6(4) . .
C26 C27 C11 119.8(4) . .
C26 C27 C28 117.6(4) . .
C11 C27 C28 117.2(3) . .
C46 C28 C29 117.8(3) . .
C46 C28 C27 118.0(4) . .
C29 C28 C27 116.9(3) . .
C30 C29 C13 117.0(3) . .
C30 C29 C28 119.3(3) . .
C13 C29 C28 119.7(3) . .
C29 C30 C48 122.3(4) . .
C29 C30 C31 119.6(3) . .
C48 C30 C31 107.9(3) . .
C15 C31 C30 119.5(3) . .
C15 C31 C32 123.4(4) . .
C30 C31 C32 107.6(3) . .
C33 C32 C49 120.7(4) . .
C33 C32 C31 118.6(4) . .
C49 C32 C31 108.8(3) . .
C32 C33 C34 119.4(4) . .
C32 C33 C17 118.0(4) . .
C34 C33 C17 109.5(4) . .
C51 C34 C33 120.6(4) . .
C51 C34 C35 119.8(4) . .
C33 C34 C35 107.1(3) . .
C36 C35 C18 120.5(4) . .
C36 C35 C34 119.8(4) . .
C18 C35 C34 107.3(3) . .
C35 C36 C53 120.0(4) . .
C35 C36 C37 119.6(4) . .
C53 C36 C37 107.7(4) . .
C20 C37 C38 119.8(4) . .
C20 C37 C36 119.5(4) . .
C38 C37 C36 108.4(4) . .
C39 C38 C37 119.5(4) . .
C39 C38 C54 120.4(4) . .
C37 C38 C54 107.5(3) . .
C38 C39 C40 120.0(4) . .
C38 C39 C22 120.2(4) . .
C40 C39 C22 107.9(4) . .
C56 C40 C39 119.9(4) . .
C56 C40 C41 120.1(4) . .
C39 C40 C41 107.6(4) . .
C42 C41 C23 119.6(4) . .
C42 C41 C40 119.8(4) . .
C23 C41 C40 107.8(4) . .
C41 C42 C43 120.0(4) . .
C41 C42 C85 119.2(4) . .
C43 C42 C85 108.0(4) . .
C57 C43 C42 120.6(4) . .
C57 C43 C44 119.5(4) . .
C42 C43 C44 107.5(4) . .
C45 C44 C26 119.2(4) . .
C45 C44 C43 120.6(4) . .
C26 C44 C43 108.6(4) . .
C44 C45 C46 119.8(4) . .
C44 C45 C59 120.3(4) . .
C46 C45 C59 108.4(4) . .
C28 C46 C45 122.1(4) . .
C28 C46 C47 121.4(4) . .
C45 C46 C47 107.0(4) . .
C48 C47 C46 119.8(4) . .
C48 C47 C60 119.6(4) . .
C46 C47 C60 109.3(4) . .
C47 C48 C30 119.1(4) . .
C47 C48 C49 120.7(4) . .
C30 C48 C49 108.4(4) . .
C50 C49 C32 119.9(4) . .
C50 C49 C48 119.8(4) . .
C32 C49 C48 107.3(3) . .
C49 C50 C61 119.8(4) . .
C49 C50 C51 119.6(4) . .
C61 C50 C51 107.8(4) . .
C34 C51 C52 120.4(4) . .
C34 C51 C50 119.8(4) . .
C52 C51 C50 107.8(4) . .
C53 C52 C51 119.1(4) . .
C53 C52 C62 120.3(4) . .
C51 C52 C62 108.6(4) . .
C52 C53 C36 120.8(4) . .
C52 C53 C54 119.3(4) . .
C36 C53 C54 108.7(4) . .
C55 C54 C53 120.6(4) . .
C55 C54 C38 119.4(4) . .
C53 C54 C38 107.7(4) . .
C54 C55 C63 119.9(4) . .
C54 C55 C56 120.4(4) . .
C63 C55 C56 107.7(4) . .
C40 C56 C57 120.1(4) . .
C40 C56 C55 119.8(4) . .
C57 C56 C55 107.9(4) . .
C43 C57 C58 120.3(4) . .
C43 C57 C56 119.3(4) . .
C58 C57 C56 108.0(4) . .
C59 C58 C57 120.0(4) . .
C59 C58 C63 119.6(4) . .
C57 C58 C63 108.3(4) . .
C58 C59 C60 119.6(4) . .
C58 C59 C45 119.2(4) . .
C60 C59 C45 108.2(4) . .
C61 C60 C59 120.8(4) . .
C61 C60 C47 119.9(4) . .
C59 C60 C47 107.0(4) . .
C60 C61 C50 120.0(4) . .
C60 C61 C62 119.4(4) . .
C50 C61 C62 108.4(4) . .
C63 C62 C52 120.0(4) . .
C63 C62 C61 120.2(4) . .
C52 C62 C61 107.4(4) . .
C62 C63 C58 120.4(4) . .
C62 C63 C55 119.8(4) . .
C58 C63 C55 108.1(4) . .
N2 C64 C65 123.2(4) . .
N2 C64 C3 115.0(4) . .
C65 C64 C3 121.8(4) . .
C64 C65 C66 118.0(4) . .
C65 C66 C67 118.6(4) . .
C68 C67 C66 120.1(4) . .
N2 C68 C67 120.8(4) . .
N2 C68 C74 114.8(4) . .
C67 C68 C74 124.4(4) . .
N1 C69 C70 122.7(4) . .
N1 C69 C12 114.2(3) . .
C70 C69 C12 123.0(3) . .
C71 C70 C69 118.4(4) . .
C25 C85 C26 118.3(4) . .
C25 C85 C42 120.8(4) . .
C26 C85 C42 108.2(4) . .
C87 C86 C88 121.7(5) . .
C86 C87 C88 118.8(5) . 3_656
C87 C88 C86 119.6(5) 3_656 .

loop_
_geom_bond_atom_site_label_1
_geom_bond_atom_site_label_2
_geom_bond_distance
_geom_bond_site_symmetry_2
C1 C2 1.324(5) .
C1 C12 1.506(5) .
C2 C3 1.502(5) .
C71 C70 1.378(5) .
C71 C72 1.379(5) .
C72 C73 1.389(5) .
C73 N1 1.339(5) .
C73 C78 1.515(5) .
C74 C75 1.500(6) .
C74 C76 1.509(6) .
C74 C68 1.520(6) .
C74 C77 1.525(6) .
C78 C83 1.377(15) .
C78 C79 1.488(8) .
C78 C82 1.518(17) .
C78 C81 1.539(8) .
C78 C80 1.561(8) .
C78 C84 1.614(13) .
N1 C69 1.332(5) .
N2 C68 1.338(5) .
N2 C64 1.339(5) .
O1 C4 1.217(4) .
O2 C9 1.208(5) .
C3 C14 1.522(5) .
C3 C64 1.522(5) .
C3 C4 1.565(6) .
C4 C5 1.475(5) .
C5 C6 1.397(5) .
C5 C16 1.450(5) .
C6 C19 1.427(5) .
C6 C7 1.507(6) .
C7 C8 1.390(5) .
C7 C21 1.458(6) .
C8 C24 1.431(6) .
C8 C9 1.530(6) .
C9 C10 1.530(6) .
C10 C11 1.385(5) .
C10 C25 1.435(6) .
C11 C27 1.454(5) .
C11 C12 1.521(5) .
C12 C13 1.515(5) .
C12 C69 1.536(5) .
C13 C14 1.371(5) .
C13 C29 1.437(5) .
C14 C15 1.431(5) .
C15 C31 1.380(5) .
C15 C16 1.456(5) .
C16 C17 1.383(5) .
C17 C18 1.432(5) .
C17 C33 1.445(5) .
C18 C19 1.397(5) .
C18 C35 1.443(5) .
C19 C20 1.425(6) .
C20 C37 1.402(6) .
C20 C21 1.436(5) .
C21 C22 1.388(6) .
C22 C23 1.419(6) .
C22 C39 1.450(6) .
C23 C24 1.382(6) .
C23 C41 1.441(6) .
C24 C25 1.454(6) .
C25 C85 1.372(6) .
C26 C27 1.408(5) .
C26 C44 1.433(6) .
C26 C85 1.442(6) .
C27 C28 1.473(5) .
C28 C46 1.416(5) .
C28 C29 1.449(5) .
C29 C30 1.388(5) .
C30 C48 1.438(5) .
C30 C31 1.440(5) .
C31 C32 1.444(5) .
C32 C33 1.386(5) .
C32 C49 1.431(5) .
C33 C34 1.439(5) .
C34 C51 1.376(5) .
C34 C35 1.451(5) .
C35 C36 1.383(5) .
C36 C53 1.428(5) .
C36 C37 1.452(5) .
C37 C38 1.437(5) .
C38 C39 1.386(6) .
C38 C54 1.454(6) .
C39 C40 1.441(6) .
C40 C56 1.383(6) .
C40 C41 1.446(6) .
C41 C42 1.396(6) .
C42 C43 1.432(6) .
C42 C85 1.453(6) .
C43 C57 1.390(6) .
C43 C44 1.455(6) .
C44 C45 1.376(6) .
C45 C46 1.440(6) .
C45 C59 1.458(6) .
C46 C47 1.446(5) .
C47 C48 1.375(5) .
C47 C60 1.449(6) .
C48 C49 1.447(5) .
C49 C50 1.388(5) .
C50 C61 1.446(6) .
C50 C51 1.455(6) .
C51 C52 1.446(6) .
C52 C53 1.389(6) .
C52 C62 1.447(6) .
C53 C54 1.445(6) .
C54 C55 1.372(6) .
C55 C63 1.460(6) .
C55 C56 1.461(6) .
C56 C57 1.458(6) .
C57 C58 1.451(6) .
C58 C59 1.405(6) .
C58 C63 1.452(6) .
C59 C60 1.439(6) .
C60 C61 1.392(6) .
C61 C62 1.456(6) .
C62 C63 1.377(6) .
C64 C65 1.386(5) .
C65 C66 1.387(5) .
C66 C67 1.393(6) .
C67 C68 1.386(6) .
C69 C70 1.381(5) .
C86 C87 1.354(6) .
C86 C88 1.384(7) .
C87 C88 1.366(7) 3_656
C88 C87 1.366(7) 3_656

loop_
_geom_torsion_atom_site_label_1
_geom_torsion_atom_site_label_2
_geom_torsion_atom_site_label_3
_geom_torsion_atom_site_label_4
_geom_torsion
_geom_torsion_site_symmetry_4
C12 C1 C2 C3 -2.9(6) .
C70 C71 C72 C73 0.9(6) .
C71 C72 C73 N1 -0.9(6) .
C71 C72 C73 C78 178.3(3) .
N1 C73 C78 C83 -65.6(9) .
C72 C73 C78 C83 115.2(9) .
N1 C73 C78 C79 118.5(5) .
C72 C73 C78 C79 -60.8(6) .
N1 C73 C78 C82 170.2(8) .
C72 C73 C78 C82 -9.0(9) .
N1 C73 C78 C81 -8.2(6) .
C72 C73 C78 C81 172.5(5) .
N1 C73 C78 C80 -125.3(5) .
C72 C73 C78 C80 55.5(6) .
N1 C73 C78 C84 52.6(7) .
C72 C73 C78 C84 -126.6(7) .
C72 C73 N1 C69 -0.1(6) .
C78 C73 N1 C69 -179.3(3) .
C1 C2 C3 C14 9.6(6) .
C1 C2 C3 C64 133.8(4) .
C1 C2 C3 C4 -108.7(4) .
C2 C3 C4 O1 -46.4(5) .
C14 C3 C4 O1 -168.2(4) .
C64 C3 C4 O1 73.4(4) .
C2 C3 C4 C5 137.7(4) .
C14 C3 C4 C5 15.9(5) .
C64 C3 C4 C5 -102.5(4) .
O1 C4 C5 C6 40.5(6) .
C3 C4 C5 C6 -143.7(4) .
O1 C4 C5 C16 -146.4(4) .
C3 C4 C5 C16 29.4(5) .
C16 C5 C6 C19 18.9(5) .
C4 C5 C6 C19 -168.1(4) .
C16 C5 C6 C7 -128.0(4) .
C4 C5 C6 C7 45.0(6) .
C5 C6 C7 C8 6.4(7) .
C19 C6 C7 C8 -143.6(4) .
C5 C6 C7 C21 151.6(4) .
C19 C6 C7 C21 1.5(4) .
C21 C7 C8 C24 -9.6(5) .
C6 C7 C8 C24 133.1(4) .
C21 C7 C8 C9 -165.2(4) .
C6 C7 C8 C9 -22.5(7) .
C7 C8 C9 O2 -66.7(6) .
C24 C8 C9 O2 134.9(4) .
C7 C8 C9 C10 123.7(5) .
C24 C8 C9 C10 -34.7(4) .
O2 C9 C10 C11 69.0(6) .
C8 C9 C10 C11 -122.2(4) .
O2 C9 C10 C25 -138.5(4) .
C8 C9 C10 C25 30.3(4) .
C25 C10 C11 C27 -8.5(5) .
C9 C10 C11 C27 140.3(4) .
C25 C10 C11 C12 -171.4(3) .
C9 C10 C11 C12 -22.6(7) .
C2 C1 C12 C13 -9.9(5) .
C2 C1 C12 C11 105.5(4) .
C2 C1 C12 C69 -133.7(4) .
C10 C11 C12 C1 -19.8(5) .
C27 C11 C12 C1 176.8(3) .
C10 C11 C12 C13 101.8(4) .
C27 C11 C12 C13 -61.5(4) .
C10 C11 C12 C69 -139.1(4) .
C27 C11 C12 C69 57.6(4) .
C1 C12 C13 C14 16.3(5) .
C11 C12 C13 C14 -105.7(4) .
C69 C12 C13 C14 137.1(4) .
C1 C12 C13 C29 179.1(3) .
C11 C12 C13 C29 57.1(4) .
C69 C12 C13 C29 -60.1(4) .
C29 C13 C14 C15 -5.3(5) .
C12 C13 C14 C15 156.8(3) .
C29 C13 C14 C3 -172.3(3) .
C12 C13 C14 C3 -10.3(6) .
C2 C3 C14 C13 -2.8(5) .
C64 C3 C14 C13 -127.3(4) .
C4 C3 C14 C13 116.2(4) .
C2 C3 C14 C15 -170.3(3) .
C64 C3 C14 C15 65.2(4) .
C4 C3 C14 C15 -51.2(4) .
C13 C14 C15 C31 23.1(5) .
C3 C14 C15 C31 -169.1(3) .
C13 C14 C15 C16 -126.4(4) .
C3 C14 C15 C16 41.5(5) .
C6 C5 C16 C17 -19.2(5) .
C4 C5 C16 C17 167.3(3) .
C6 C5 C16 C15 130.7(4) .
C4 C5 C16 C15 -42.8(5) .
C31 C15 C16 C17 8.5(5) .
C14 C15 C16 C17 158.0(4) .
C31 C15 C16 C5 -141.8(4) .
C14 C15 C16 C5 7.6(5) .
C5 C16 C17 C18 7.0(6) .
C15 C16 C17 C18 -141.8(4) .
C5 C16 C17 C33 147.6(4) .
C15 C16 C17 C33 -1.2(6) .
C16 C17 C18 C19 4.9(6) .
C33 C17 C18 C19 -141.6(4) .
C16 C17 C18 C35 147.9(4) .
C33 C17 C18 C35 1.4(4) .
C17 C18 C19 C20 142.5(4) .
C35 C18 C19 C20 3.4(6) .
C17 C18 C19 C6 -4.9(6) .
C35 C18 C19 C6 -144.0(4) .
C5 C6 C19 C18 -7.2(6) .
C7 C6 C19 C18 146.8(4) .
C5 C6 C19 C20 -157.1(4) .
C7 C6 C19 C20 -3.0(4) .
C18 C19 C20 C37 -2.2(6) .
C6 C19 C20 C37 148.3(4) .
C18 C19 C20 C21 -147.1(4) .
C6 C19 C20 C21 3.4(5) .
C37 C20 C21 C22 1.3(6) .
C19 C20 C21 C22 146.1(4) .
C37 C20 C21 C7 -147.0(4) .
C19 C20 C21 C7 -2.3(4) .
C8 C7 C21 C22 4.8(5) .
C6 C7 C21 C22 -145.9(4) .
C8 C7 C21 C20 151.1(3) .
C6 C7 C21 C20 0.5(4) .
C20 C21 C22 C23 -142.1(4) .
C7 C21 C22 C23 1.2(6) .
C20 C21 C22 C39 -3.8(6) .
C7 C21 C22 C39 139.6(4) .
C21 C22 C23 C24 -2.4(6) .
C39 C22 C23 C24 -145.5(4) .
C21 C22 C23 C41 140.1(4) .
C39 C22 C23 C41 -3.1(4) .
C22 C23 C24 C8 -2.7(6) .
C41 C23 C24 C8 -140.3(4) .
C22 C23 C24 C25 138.4(4) .
C41 C23 C24 C25 0.8(6) .
C7 C8 C24 C23 9.1(6) .
C9 C8 C24 C23 170.9(4) .
C7 C8 C24 C25 -135.8(4) .
C9 C8 C24 C25 26.0(4) .
C11 C10 C25 C85 -8.2(6) .
C9 C10 C25 C85 -164.4(4) .
C11 C10 C25 C24 140.7(4) .
C9 C10 C25 C24 -15.5(4) .
C23 C24 C25 C85 -3.8(6) .
C8 C24 C25 C85 142.8(4) .
C23 C24 C25 C10 -153.3(4) .
C8 C24 C25 C10 -6.7(4) .
C44 C26 C27 C11 -156.1(4) .
C85 C26 C27 C11 -15.1(5) .
C44 C26 C27 C28 -2.6(6) .
C85 C26 C27 C28 138.4(4) .
C10 C11 C27 C26 20.0(5) .
C12 C11 C27 C26 -175.2(3) .
C10 C11 C27 C28 -133.6(4) .
C12 C11 C27 C28 31.1(5) .
C26 C27 C28 C46 4.4(5) .
C11 C27 C28 C46 158.7(3) .
C26 C27 C28 C29 -145.2(4) .
C11 C27 C28 C29 9.0(5) .
C14 C13 C29 C30 -16.9(5) .
C12 C13 C29 C30 -179.9(3) .
C14 C13 C29 C28 140.5(4) .
C12 C13 C29 C28 -22.6(5) .
C46 C28 C29 C30 -6.4(5) .
C27 C28 C29 C30 143.3(4) .
C46 C28 C29 C13 -163.2(3) .
C27 C28 C29 C13 -13.5(5) .
C13 C29 C30 C48 162.2(3) .
C28 C29 C30 C48 4.8(5) .
C13 C29 C30 C31 21.3(5) .
C28 C29 C30 C31 -136.1(4) .
C14 C15 C31 C30 -18.4(5) .
C16 C15 C31 C30 131.1(4) .
C14 C15 C31 C32 -160.5(3) .
C16 C15 C31 C32 -11.0(5) .
C29 C30 C31 C15 -3.8(5) .
C48 C30 C31 C15 -149.7(4) .
C29 C30 C31 C32 143.7(3) .
C48 C30 C31 C32 -2.3(4) .
C15 C31 C32 C33 5.7(6) .
C30 C31 C32 C33 -140.2(4) .
C15 C31 C32 C49 148.9(4) .
C30 C31 C32 C49 3.0(4) .
C49 C32 C33 C34 0.6(5) .
C31 C32 C33 C34 139.3(4) .
C49 C32 C33 C17 -136.6(4) .
C31 C32 C33 C17 2.1(5) .
C16 C17 C33 C32 -4.2(6) .
C18 C17 C33 C32 140.9(4) .
C16 C17 C33 C34 -145.2(4) .
C18 C17 C33 C34 -0.2(4) .
C32 C33 C34 C51 0.3(6) .
C17 C33 C34 C51 140.7(4) .
C32 C33 C34 C35 -141.6(4) .
C17 C33 C34 C35 -1.2(4) .
C19 C18 C35 C36 -1.8(6) .
C17 C18 C35 C36 -144.2(4) .
C19 C18 C35 C34 140.3(4) .
C17 C18 C35 C34 -2.2(4) .
C51 C34 C35 C36 2.2(6) .
C33 C34 C35 C36 144.4(4) .
C51 C34 C35 C18 -140.2(4) .
C33 C34 C35 C18 2.0(4) .
C18 C35 C36 C53 135.9(4) .
C34 C35 C36 C53 -1.5(6) .
C18 C35 C36 C37 -1.0(6) .
C34 C35 C36 C37 -138.5(4) .
C19 C20 C37 C38 -138.4(4) .
C21 C20 C37 C38 1.8(6) .
C19 C20 C37 C36 -0.6(6) .
C21 C20 C37 C36 139.6(4) .
C35 C36 C37 C20 2.2(6) .
C53 C36 C37 C20 -139.4(4) .
C35 C36 C37 C38 144.3(4) .
C53 C36 C37 C38 2.7(4) .
C20 C37 C38 C39 -2.4(6) .
C36 C37 C38 C39 -144.4(4) .
C20 C37 C38 C54 139.6(4) .
C36 C37 C38 C54 -2.3(4) .
C37 C38 C39 C40 138.3(4) .
C54 C38 C39 C40 1.2(6) .
C37 C38 C39 C22 0.0(6) .
C54 C38 C39 C22 -137.1(4) .
C21 C22 C39 C38 3.1(6) .
C23 C22 C39 C38 145.6(4) .
C21 C22 C39 C40 -139.6(4) .
C23 C22 C39 C40 2.9(4) .
C38 C39 C40 C56 -2.3(6) .
C22 C39 C40 C56 140.5(4) .
C38 C39 C40 C41 -144.3(4) .
C22 C39 C40 C41 -1.5(4) .
C24 C23 C41 C42 1.5(6) .
C22 C23 C41 C42 -139.4(4) .
C24 C23 C41 C40 143.1(4) .
C22 C23 C41 C40 2.2(5) .
C56 C40 C41 C42 -0.9(6) .
C39 C40 C41 C42 141.1(4) .
C56 C40 C41 C23 -142.4(4) .
C39 C40 C41 C23 -0.4(4) .
C23 C41 C42 C43 136.1(4) .
C40 C41 C42 C43 -0.9(6) .
C23 C41 C42 C85 -0.9(6) .
C40 C41 C42 C85 -137.9(4) .
C41 C42 C43 C57 2.2(6) .
C85 C42 C43 C57 143.4(4) .
C41 C42 C43 C44 -139.7(4) .
C85 C42 C43 C44 1.6(4) .
C27 C26 C44 C45 -0.6(6) .
C85 C26 C44 C45 -145.5(4) .
C27 C26 C44 C43 142.9(4) .
C85 C26 C44 C43 -2.0(4) .
C57 C43 C44 C45 0.8(6) .
C42 C43 C44 C45 143.1(4) .
C57 C43 C44 C26 -142.1(4) .
C42 C43 C44 C26 0.2(5) .
C26 C44 C45 C46 1.9(6) .
C43 C44 C45 C46 -137.2(4) .
C26 C44 C45 C59 141.1(4) .
C43 C44 C45 C59 1.9(6) .
C29 C28 C46 C45 146.1(4) .
C27 C28 C46 C45 -3.3(6) .
C29 C28 C46 C47 4.3(6) .
C27 C28 C46 C47 -145.1(4) .
C44 C45 C46 C28 0.1(6) .
C59 C45 C46 C28 -143.4(4) .
C44 C45 C46 C47 146.6(4) .
C59 C45 C46 C47 3.1(4) .
C28 C46 C47 C48 -0.4(6) .
C45 C46 C47 C48 -147.2(4) .
C28 C46 C47 C60 143.2(4) .
C45 C46 C47 C60 -3.6(4) .
C46 C47 C48 C30 -1.4(6) .
C60 C47 C48 C30 -141.3(4) .
C46 C47 C48 C49 137.2(4) .
C60 C47 C48 C49 -2.7(5) .
C29 C30 C48 C47 -0.9(6) .
C31 C30 C48 C47 144.0(4) .
C29 C30 C48 C49 -144.1(4) .
C31 C30 C48 C49 0.7(4) .
C33 C32 C49 C50 -1.4(5) .
C31 C32 C49 C50 -143.6(4) .
C33 C32 C49 C48 139.7(4) .
C31 C32 C49 C48 -2.5(4) .
C47 C48 C49 C50 -0.2(5) .
C30 C48 C49 C50 142.3(4) .
C47 C48 C49 C32 -141.4(4) .
C30 C48 C49 C32 1.1(4) .
C32 C49 C50 C61 138.2(4) .
C48 C49 C50 C61 1.9(5) .
C32 C49 C50 C51 1.3(6) .
C48 C49 C50 C51 -135.0(4) .
C33 C34 C51 C52 -138.5(4) .
C35 C34 C51 C52 -1.4(6) .
C33 C34 C51 C50 -0.3(6) .
C35 C34 C51 C50 136.8(4) .
C49 C50 C51 C34 -0.5(6) .
C61 C50 C51 C34 -142.0(4) .
C49 C50 C51 C52 142.3(4) .
C61 C50 C51 C52 0.9(4) .
C34 C51 C52 C53 -0.1(6) .
C50 C51 C52 C53 -142.7(4) .
C34 C51 C52 C62 142.7(4) .
C50 C51 C52 C62 0.1(4) .
C51 C52 C53 C36 0.8(6) .
C62 C52 C53 C36 -137.6(4) .
C51 C52 C53 C54 140.5(4) .
C62 C52 C53 C54 2.1(6) .
C35 C36 C53 C52 0.0(6) .
C37 C36 C53 C52 141.5(4) .
C35 C36 C53 C54 -143.5(4) .
C37 C36 C53 C54 -2.0(4) .
C52 C53 C54 C55 -1.6(6) .
C36 C53 C54 C55 142.5(4) .
C52 C53 C54 C38 -143.5(4) .
C36 C53 C54 C38 0.6(4) .
C39 C38 C54 C55 0.3(6) .
C37 C38 C54 C55 -141.4(4) .
C39 C38 C54 C53 142.7(4) .
C37 C38 C54 C53 1.1(4) .
C53 C54 C55 C63 -0.1(6) .
C38 C54 C55 C63 137.4(4) .
C53 C54 C55 C56 -138.2(4) .
C38 C54 C55 C56 -0.7(6) .
C39 C40 C56 C57 -136.0(4) .
C41 C40 C56 C57 1.4(6) .
C39 C40 C56 C55 1.9(6) .
C41 C40 C56 C55 139.2(4) .
C54 C55 C56 C40 -0.4(6) .
C63 C55 C56 C40 -143.0(4) .
C54 C55 C56 C57 142.0(4) .
C63 C55 C56 C57 -0.6(5) .
C42 C43 C57 C58 -139.3(4) .
C44 C43 C57 C58 -1.9(6) .
C42 C43 C57 C56 -1.7(6) .
C44 C43 C57 C56 135.7(4) .
C40 C56 C57 C43 -0.1(6) .
C55 C56 C57 C43 -142.3(4) .
C40 C56 C57 C58 142.2(4) .
C55 C56 C57 C58 -0.1(5) .
C43 C57 C58 C59 0.3(6) .
C56 C57 C58 C59 -141.6(4) .
C43 C57 C58 C63 142.5(4) .
C56 C57 C58 C63 0.7(5) .
C57 C58 C59 C60 139.2(4) .
C63 C58 C59 C60 1.1(6) .
C57 C58 C59 C45 2.4(6) .
C63 C58 C59 C45 -135.7(4) .
C44 C45 C59 C58 -3.6(6) .
C46 C45 C59 C58 139.7(4) .
C44 C45 C59 C60 -144.7(4) .
C46 C45 C59 C60 -1.5(4) .
C58 C59 C60 C61 0.4(6) .
C45 C59 C60 C61 141.4(4) .
C58 C59 C60 C47 -141.7(4) .
C45 C59 C60 C47 -0.7(4) .
C48 C47 C60 C61 3.9(6) .
C46 C47 C60 C61 -139.8(4) .
C48 C47 C60 C59 146.4(4) .
C46 C47 C60 C59 2.7(4) .
C59 C60 C61 C50 -139.6(4) .
C47 C60 C61 C50 -2.2(6) .
C59 C60 C61 C62 -1.5(6) .
C47 C60 C61 C62 135.8(4) .
C49 C50 C61 C60 -0.7(6) .
C51 C50 C61 C60 140.7(4) .
C49 C50 C61 C62 -142.8(4) .
C51 C50 C61 C62 -1.5(4) .
C53 C52 C62 C63 -0.9(6) .
C51 C52 C62 C63 -143.1(4) .
C53 C52 C62 C61 141.3(4) .
C51 C52 C62 C61 -1.0(4) .
C60 C61 C62 C63 1.1(6) .
C50 C61 C62 C63 143.5(4) .
C60 C61 C62 C52 -140.9(4) .
C50 C61 C62 C52 1.5(4) .
C52 C62 C63 C58 137.7(4) .
C61 C62 C63 C58 0.4(6) .
C52 C62 C63 C55 -0.9(6) .
C61 C62 C63 C55 -138.2(4) .
C59 C58 C63 C62 -1.5(6) .
C57 C58 C63 C62 -144.0(4) .
C59 C58 C63 C55 141.4(4) .
C57 C58 C63 C55 -1.1(5) .
C54 C55 C63 C62 1.4(6) .
C56 C55 C63 C62 144.2(4) .
C54 C55 C63 C58 -141.8(4) .
C56 C55 C63 C58 1.1(4) .
C68 N2 C64 C65 0.8(6) .
C68 N2 C64 C3 179.8(3) .
C2 C3 C64 N2 150.4(3) .
C14 C3 C64 N2 -84.1(4) .
C4 C3 C64 N2 32.3(4) .
C2 C3 C64 C65 -30.6(5) .
C14 C3 C64 C65 94.9(4) .
C4 C3 C64 C65 -148.8(4) .
N2 C64 C65 C66 -0.6(6) .
C3 C64 C65 C66 -179.5(3) .
C64 C65 C66 C67 0.2(5) .
C65 C66 C67 C68 -0.1(6) .
C64 N2 C68 C67 -0.7(6) .
C64 N2 C68 C74 -179.4(3) .
C66 C67 C68 N2 0.3(6) .
C66 C67 C68 C74 178.9(4) .
C75 C74 C68 N2 -160.0(4) .
C76 C74 C68 N2 77.8(5) .
C77 C74 C68 N2 -41.6(5) .
C75 C74 C68 C67 21.3(6) .
C76 C74 C68 C67 -100.9(5) .
C77 C74 C68 C67 139.7(4) .
C73 N1 C69 C70 1.1(6) .
C73 N1 C69 C12 178.3(3) .
C1 C12 C69 N1 -86.4(4) .
C13 C12 C69 N1 149.5(3) .
C11 C12 C69 N1 36.8(4) .
C1 C12 C69 C70 90.9(4) .
C13 C12 C69 C70 -33.3(5) .
C11 C12 C69 C70 -146.0(4) .
C72 C71 C70 C69 0.0(6) .
N1 C69 C70 C71 -1.1(6) .
C12 C69 C70 C71 -178.1(3) .
C10 C25 C85 C26 13.3(6) .
C24 C25 C85 C26 -132.7(4) .
C10 C25 C85 C42 150.5(4) .
C24 C25 C85 C42 4.5(6) .
C27 C26 C85 C25 -1.5(6) .
C44 C26 C85 C25 145.0(4) .
C27 C26 C85 C42 -143.6(4) .
C44 C26 C85 C42 2.9(4) .
C41 C42 C85 C25 -2.1(6) .
C43 C42 C85 C25 -143.7(4) .
C41 C42 C85 C26 138.8(4) .
C43 C42 C85 C26 -2.8(4) .
C88 C86 C87 C88 0.7(9) 3_656
C87 C86 C88 C87 -0.7(9) 3_656
